data_1552960
loop_
_publ_author_name
'Wang, Xin-Yu'
'Yao, Xu'
'Huang, Qiang'
'Li, Yu-Xin'
'An, Guang-Hui'
'Li, Guang-Ming'

_publ_section_title
;
 Triple-Wavelength-Region Luminescence Sensing Based on a Color-Tunable
 Emitting Lanthanide Metal Organic Framework.
;
_journal_issue 11
_journal_name_full 'Analytical chemistry'
_journal_page_first 6675
_journal_page_last 6682
_journal_paper_doi 10.1021/acs.analchem.8b00494
_journal_volume 90
_journal_year 2018
_chemical_formula_moiety 'C22 H21 La N2 O9'
_chemical_formula_sum 'C22 H21 La N2 O9'
_chemical_formula_weight 596.32
_space_group_crystal_system monoclinic
_space_group_IT_number 15
_space_group_name_Hall '-C 2yc'
_space_group_name_H-M_alt 'C 1 2/c 1'
_atom_sites_solution_hydrogens geom
_audit_creation_date 2018-01-19
_audit_creation_method
;
Olex2 1.2
(compiled 2017.08.10 svn.r3458 for OlexSys, GUI svn.r5381)
;
_cell_angle_alpha 90.000(5)
_cell_angle_beta 101.870(5)
_cell_angle_gamma 90.000(5)
_cell_formula_units_Z 8
_cell_length_a 28.492(5)
_cell_length_b 14.539(5)
_cell_length_c 13.492(5)
_cell_measurement_reflns_used 10350
_cell_measurement_temperature 293(2)
_cell_measurement_theta_max 29.6390
_cell_measurement_theta_min 3.1540
_cell_volume 5469(3)
_computing_molecular_graphics 'Olex2 (Dolomanov et al., 2009)'
_computing_publication_material 'Olex2 (Dolomanov et al., 2009)'
_computing_structure_refinement 'ShelXL (Sheldrick, 2015)'
_diffrn_ambient_temperature 293(2)
_diffrn_measured_fraction_theta_full 0.998
_diffrn_measured_fraction_theta_max 0.998
_diffrn_measurement_device_type MoK\a
_diffrn_radiation_type MoK\a
_diffrn_radiation_wavelength 0.71069
_diffrn_reflns_av_R_equivalents 0.0266
_diffrn_reflns_av_unetI/netI 0.0222
_diffrn_reflns_Laue_measured_fraction_full 0.998
_diffrn_reflns_Laue_measured_fraction_max 0.998
_diffrn_reflns_limit_h_max 33
_diffrn_reflns_limit_h_min -33
_diffrn_reflns_limit_k_max 17
_diffrn_reflns_limit_k_min -17
_diffrn_reflns_limit_l_max 16
_diffrn_reflns_limit_l_min -16
_diffrn_reflns_number 20312
_diffrn_reflns_point_group_measured_fraction_full 0.998
_diffrn_reflns_point_group_measured_fraction_max 0.998
_diffrn_reflns_theta_full 24.999
_diffrn_reflns_theta_max 24.999
_diffrn_reflns_theta_min 3.160
_exptl_absorpt_coefficient_mu 1.609
_exptl_absorpt_correction_T_max 0.737
_exptl_absorpt_correction_T_min 0.698
_exptl_absorpt_correction_type multi-scan
_exptl_crystal_colour colourless
_exptl_crystal_colour_primary colourless
_exptl_crystal_density_diffrn 1.448
_exptl_crystal_description block
_exptl_crystal_F_000 2368
_exptl_crystal_size_max 0.23
_exptl_crystal_size_mid 0.21
_exptl_crystal_size_min 0.19
_refine_diff_density_max 1.098
_refine_diff_density_min -0.606
_refine_diff_density_rms 0.090
_refine_ls_extinction_method none
_refine_ls_goodness_of_fit_ref 1.107
_refine_ls_hydrogen_treatment constr
_refine_ls_matrix_type full
_refine_ls_number_parameters 307
_refine_ls_number_reflns 4796
_refine_ls_number_restraints 12
_refine_ls_restrained_S_all 1.121
_refine_ls_R_factor_all 0.0349
_refine_ls_R_factor_gt 0.0303
_refine_ls_shift/su_max 0.002
_refine_ls_shift/su_mean 0.000
_refine_ls_structure_factor_coef Fsqd
_refine_ls_weighting_details 'w=1/[\s^2^(Fo^2^)+(0.0263P)^2^+35.7995P] where P=(Fo^2^+2Fc^2^)/3'
_refine_ls_weighting_scheme calc
_refine_ls_wR_factor_gt 0.0732
_refine_ls_wR_factor_ref 0.0763
_reflns_Friedel_coverage 0.000
_reflns_number_gt 4324
_reflns_number_total 4796
_reflns_threshold_expression 'I > 2\s(I)'
_cod_data_source_file 1-la_sq.cif
_cod_data_source_block 1-la_sq
_cod_original_sg_symbol_H-M 'C 2/c'
_cod_database_code 1552960
_shelx_shelxl_version_number 2016/6
_shelx_space_group_comment
;
The symmetry employed for this shelxl refinement is uniquely defined
by the following loop, which should always be used as a source of
symmetry information in preference to the above space-group names.
They are only intended as comments.
;
_shelx_estimated_absorpt_t_max 0.750
_shelx_estimated_absorpt_t_min 0.709
_olex2_refinement_description
;
1. Fixed Uiso
 At 1.2 times of:
  All C(H) groups
 At 1.5 times of:
  All C(H,H,H) groups
2. Restrained distances
 N1-C17
 1.45 with sigma of 0.02
 C16-N1
 1.369 with sigma of 0.02
 C17-C16
 2.442 with sigma of 0.02
 C18-N1
 1.45 with sigma of 0.02
 C21-N2
 1.45 with sigma of 0.02
 N2-C20
 1.45 with sigma of 0.02
 N2-C19
 1.369 with sigma of 0.02
 C18-C16
 2.442 with sigma of 0.04
 C17-C18
 2.511 with sigma of 0.04
 C21-C19
 2.442 with sigma of 0.04
 C19-C20
 2.442 with sigma of 0.04
 C21-C20
 2.511 with sigma of 0.04
3.a Me refined with riding coordinates:
 C17(H17A,H17B,H17C), C18(H18A,H18B,H18C), C20(H20A,H20B,H20C), C21(H21A,H21B,
 H21C)
3.b Aromatic/amide H refined with riding coordinates:
 C3(H3), C5(H5), C7(H7), C10(H10), C11(H11), C13(H13), C14(H14), C16(H16),
 C19(H19)
;
_olex2_submission_special_instructions 'No special instructions were received'

loop_
_space_group_symop_operation_xyz
'x, y, z'
'-x, y, -z+1/2'
'x+1/2, y+1/2, z'
'-x+1/2, y+1/2, -z+1/2'
'-x, -y, -z'
'x, -y, z-1/2'
'-x+1/2, -y+1/2, -z'
'x+1/2, -y+1/2, z-1/2'

loop_
_atom_site_label
_atom_site_type_symbol
_atom_site_fract_x
_atom_site_fract_y
_atom_site_fract_z
_atom_site_U_iso_or_equiv
_atom_site_adp_type
_atom_site_occupancy
_atom_site_site_symmetry_order
_atom_site_calc_flag
_atom_site_refinement_flags_posn
C1 C 0.27830(13) 0.1753(3) 0.3271(3) 0.0215(8) Uani 1 1 d .
C2 C 0.29550(13) 0.1124(3) 0.2528(3) 0.0201(8) Uani 1 1 d .
C3 C 0.26349(13) 0.0516(3) 0.1948(3) 0.0198(8) Uani 1 1 d .
H3 H 0.231221 0.052893 0.198114 0.024 Uiso 1 1 calc R
C4 C 0.27979(13) -0.0114(3) 0.1315(3) 0.0184(7) Uani 1 1 d .
C5 C 0.32784(13) -0.0096(3) 0.1237(3) 0.0196(8) Uani 1 1 d .
H5 H 0.338825 -0.050997 0.081164 0.024 Uiso 1 1 calc R
C6 C 0.35923(13) 0.0529(3) 0.1784(3) 0.0216(8) Uani 1 1 d .
C7 C 0.34322(13) 0.1130(3) 0.2448(3) 0.0225(8) Uani 1 1 d .
H7 H 0.364609 0.153597 0.283774 0.027 Uiso 1 1 calc R
C8 C 0.41078(14) 0.0540(3) 0.1662(3) 0.0275(9) Uani 1 1 d .
C9 C 0.46125(15) 0.1614(3) 0.1011(4) 0.0375(11) Uani 1 1 d .
C10 C 0.49476(14) 0.0951(3) 0.0926(3) 0.0259(9) Uani 1 1 d .
H10 H 0.490603 0.034660 0.111574 0.031 Uiso 1 1 calc R
C11 C 0.53481(13) 0.1202(3) 0.0553(3) 0.0251(9) Uani 1 1 d .
H11 H 0.557385 0.075546 0.049128 0.030 Uiso 1 1 calc R
C12 C 0.54212(13) 0.2088(3) 0.0274(3) 0.0235(8) Uani 1 1 d .
C13 C 0.50836(17) 0.2746(3) 0.0369(5) 0.0529(16) Uani 1 1 d .
H13 H 0.512911 0.335250 0.018916 0.063 Uiso 1 1 calc R
C14 C 0.46802(19) 0.2514(4) 0.0726(6) 0.067(2) Uani 1 1 d .
H14 H 0.445280 0.296077 0.077749 0.081 Uiso 1 1 calc R
C15 C 0.41415(13) 0.2346(3) 0.5124(3) 0.0230(8) Uani 1 1 d .
C16 C 0.3398(2) 0.2464(4) 0.8105(3) 0.0556(16) Uani 1 1 d D
H16 H 0.335478 0.309428 0.816078 0.067 Uiso 1 1 calc R
C17 C 0.3430(4) 0.0968(5) 0.8865(5) 0.139(5) Uani 1 1 d D
H17A H 0.337373 0.070170 0.948131 0.209 Uiso 1 1 calc R
H17B H 0.321778 0.069414 0.829726 0.209 Uiso 1 1 calc R
H17C H 0.375650 0.085771 0.881325 0.209 Uiso 1 1 calc R
C18 C 0.3197(3) 0.2363(7) 0.9752(4) 0.101(3) Uani 1 1 d D
H18A H 0.317466 0.189335 1.023935 0.152 Uiso 1 1 calc R
H18B H 0.343051 0.281266 1.005193 0.152 Uiso 1 1 calc R
H18C H 0.289079 0.265509 0.953974 0.152 Uiso 1 1 calc R
C19 C 0.3740(4) 0.4840(5) 0.6953(6) 0.111(3) Uani 1 1 d D
H19 H 0.406597 0.470853 0.712851 0.133 Uiso 1 1 calc R
C20 C 0.3202(5) 0.5994(10) 0.6908(11) 0.252(11) Uani 1 1 d D
H20A H 0.319519 0.662236 0.712310 0.379 Uiso 1 1 calc R
H20B H 0.309502 0.595991 0.618648 0.379 Uiso 1 1 calc R
H20C H 0.299348 0.563208 0.722922 0.379 Uiso 1 1 calc R
C21 C 0.3987(7) 0.6351(8) 0.7661(9) 0.257(11) Uani 1 1 d D
H21A H 0.379127 0.688152 0.769803 0.385 Uiso 1 1 calc R
H21B H 0.414371 0.617009 0.833263 0.385 Uiso 1 1 calc R
H21C H 0.422457 0.649646 0.727301 0.385 Uiso 1 1 calc R
C22 C 0.24661(13) 0.0816(3) 0.5742(3) 0.0177(7) Uani 1 1 d .
N1 N 0.33439(17) 0.1949(4) 0.8872(3) 0.0588(14) Uani 1 1 d D
N2 N 0.3701(2) 0.5632(3) 0.7198(4) 0.0747(17) Uani 1 1 d D
O1 O 0.30827(9) 0.22764(19) 0.37977(19) 0.0237(6) Uani 1 1 d .
O2 O 0.23474(9) 0.1694(2) 0.3309(2) 0.0315(7) Uani 1 1 d .
O3 O 0.38954(9) 0.17225(19) 0.5405(2) 0.0264(6) Uani 1 1 d .
O4 O 0.40338(9) 0.31861(19) 0.5162(2) 0.0289(6) Uani 1 1 d .
O5 O 0.26502(9) 0.15342(17) 0.54404(19) 0.0205(6) Uani 1 1 d .
O7 O 0.29769(9) 0.43117(19) 0.4443(2) 0.0258(6) Uani 1 1 d .
O8 O 0.35655(13) 0.4193(2) 0.6613(2) 0.0470(9) Uani 1 1 d .
O9 O 0.35023(13) 0.2180(2) 0.7316(2) 0.0429(9) Uani 1 1 d .
O10 O 0.41966(11) 0.1454(2) 0.1342(3) 0.0514(10) Uani 1 1 d .
La1 La 0.32117(2) 0.28644(2) 0.55727(2) 0.01434(8) Uani 1 1 d .

loop_
_atom_site_aniso_label
_atom_site_aniso_U_11
_atom_site_aniso_U_22
_atom_site_aniso_U_33
_atom_site_aniso_U_23
_atom_site_aniso_U_13
_atom_site_aniso_U_12
C1 0.0188(19) 0.029(2) 0.0181(18) -0.0064(16) 0.0073(15) 0.0014(16)
C2 0.0184(19) 0.025(2) 0.0184(18) -0.0044(15) 0.0074(15) -0.0004(15)
C3 0.0126(17) 0.028(2) 0.0196(18) -0.0037(16) 0.0060(14) 0.0003(15)
C4 0.0183(18) 0.0185(19) 0.0188(18) -0.0027(15) 0.0047(14) -0.0012(15)
C5 0.0229(19) 0.0210(19) 0.0180(18) -0.0053(15) 0.0111(15) 0.0003(15)
C6 0.0173(18) 0.024(2) 0.027(2) -0.0046(16) 0.0113(15) -0.0007(15)
C7 0.0182(19) 0.027(2) 0.0234(19) -0.0059(16) 0.0066(15) -0.0053(16)
C8 0.0174(19) 0.028(2) 0.041(2) -0.0085(18) 0.0174(17) -0.0066(16)
C9 0.021(2) 0.033(2) 0.065(3) -0.010(2) 0.025(2) -0.0077(18)
C10 0.021(2) 0.025(2) 0.034(2) -0.0031(18) 0.0115(17) -0.0021(16)
C11 0.0174(19) 0.029(2) 0.031(2) -0.0042(17) 0.0097(16) 0.0000(16)
C12 0.0161(19) 0.029(2) 0.027(2) -0.0037(17) 0.0083(16) -0.0044(16)
C13 0.029(3) 0.025(2) 0.114(5) 0.001(3) 0.036(3) -0.0004(19)
C14 0.041(3) 0.027(3) 0.152(6) -0.003(3) 0.059(4) 0.002(2)
C15 0.0173(19) 0.031(2) 0.0213(19) 0.0007(17) 0.0046(15) 0.0025(16)
C16 0.069(4) 0.074(4) 0.025(3) 0.011(3) 0.012(2) 0.044(3)
C17 0.312(15) 0.065(5) 0.054(4) -0.017(4) 0.067(7) -0.050(7)
C18 0.071(5) 0.211(10) 0.026(3) -0.013(4) 0.019(3) 0.029(5)
C19 0.210(11) 0.048(4) 0.097(6) -0.022(4) 0.083(7) -0.030(6)
C20 0.35(2) 0.204(15) 0.290(19) 0.161(15) 0.273(19) 0.175(16)
C21 0.55(3) 0.102(9) 0.124(10) -0.061(8) 0.093(15) -0.176(15)
C22 0.0209(19) 0.0188(19) 0.0148(17) -0.0006(15) 0.0070(14) 0.0002(15)
N1 0.056(3) 0.104(4) 0.018(2) -0.002(2) 0.0135(19) 0.004(3)
N2 0.143(6) 0.038(3) 0.052(3) -0.024(2) 0.041(3) -0.021(3)
O1 0.0227(14) 0.0301(16) 0.0198(13) -0.0097(12) 0.0082(11) -0.0031(12)
O2 0.0180(14) 0.0503(19) 0.0276(15) -0.0198(14) 0.0084(11) -0.0001(13)
O3 0.0211(14) 0.0266(15) 0.0365(16) 0.0074(12) 0.0178(12) 0.0064(12)
O4 0.0219(14) 0.0236(15) 0.0448(17) -0.0040(13) 0.0152(13) 0.0011(12)
O5 0.0200(13) 0.0177(13) 0.0256(13) 0.0041(11) 0.0089(11) 0.0011(10)
O7 0.0167(14) 0.0265(15) 0.0325(15) 0.0099(12) 0.0010(11) -0.0015(11)
O8 0.060(2) 0.042(2) 0.0395(18) -0.0220(16) 0.0126(16) -0.0248(17)
O9 0.059(2) 0.052(2) 0.0199(15) 0.0087(14) 0.0141(14) 0.0294(17)
O10 0.0330(18) 0.0286(17) 0.108(3) -0.0081(19) 0.050(2) -0.0047(14)
La1 0.01333(12) 0.01592(12) 0.01496(12) -0.00134(8) 0.00570(8) 0.00092(8)

loop_
_atom_type_symbol
_atom_type_description
_atom_type_scat_dispersion_real
_atom_type_scat_dispersion_imag
_atom_type_scat_source
C C 0.0033 0.0016 'International Tables Vol C Tables 4.2.6.8 and 6.1.1.4'
H H 0.0000 0.0000 'International Tables Vol C Tables 4.2.6.8 and 6.1.1.4'
La La -0.2871 2.4523 'International Tables Vol C Tables 4.2.6.8 and 6.1.1.4'
N N 0.0061 0.0033 'International Tables Vol C Tables 4.2.6.8 and 6.1.1.4'
O O 0.0106 0.0060 'International Tables Vol C Tables 4.2.6.8 and 6.1.1.4'

loop_
_geom_angle_atom_site_label_1
_geom_angle_atom_site_label_2
_geom_angle_atom_site_label_3
_geom_angle
_geom_angle_site_symmetry_1
_geom_angle_site_symmetry_3
O1 C1 C2 117.9(3) . .
O1 C1 O2 125.7(3) . .
O2 C1 C2 116.3(3) . .
C3 C2 C1 119.6(3) . .
C7 C2 C1 120.4(3) . .
C7 C2 C3 120.0(3) . .
C2 C3 C4 120.0(3) . .
C3 C4 C22 120.7(3) . 6
C5 C4 C3 119.3(3) . .
C5 C4 C22 120.1(3) . 6
C6 C5 C4 120.8(3) . .
C5 C6 C7 119.7(3) . .
C5 C6 C8 119.1(3) . .
C7 C6 C8 121.2(3) . .
C2 C7 C6 120.2(3) . .
O10 C8 C6 106.1(3) . .
C10 C9 C14 119.9(4) . .
O10 C9 C10 124.7(4) . .
O10 C9 C14 115.4(4) . .
C9 C10 C11 118.8(4) . .
C12 C11 C10 122.0(4) . .
C11 C12 C13 118.5(4) . .
C11 C12 C15 121.1(4) . 2_655
C13 C12 C15 120.3(4) . 2_655
C14 C13 C12 120.7(4) . .
C13 C14 C9 120.1(4) . .
C12 C15 La1 171.2(3) 2_655 .
O3 C15 C12 119.0(4) . 2_655
O3 C15 O4 122.1(3) . .
O3 C15 La1 62.46(19) . .
O4 C15 C12 118.8(3) . 2_655
O4 C15 La1 60.40(19) . .
O9 C16 N1 125.4(5) . .
O8 C19 N2 148.9(12) . .
C4 C22 La1 175.2(2) 6_556 7_556
O5 C22 C4 117.9(3) . 6_556
O5 C22 La1 63.07(19) . 7_556
O7 C22 C4 120.5(3) 7_556 6_556
O7 C22 O5 121.6(3) 7_556 .
O7 C22 La1 58.66(19) 7_556 7_556
C16 N1 C17 120.6(5) . .
C16 N1 C18 120.3(6) . .
C17 N1 C18 119.1(6) . .
C19 N2 C20 113.6(10) . .
C19 N2 C21 139.4(11) . .
C21 N2 C20 107.0(10) . .
C1 O1 La1 134.6(2) . .
C1 O2 La1 140.1(2) . 7_556
C15 O3 La1 92.3(2) . .
C15 O4 La1 94.2(2) . .
C22 O5 La1 92.1(2) . 7_556
C22 O5 La1 156.1(2) . .
La1 O5 La1 106.78(9) . 7_556
C22 O7 La1 97.2(2) 7_556 .
C19 O8 La1 169.7(5) . .
C16 O9 La1 125.5(3) . .
C9 O10 C8 118.2(3) . .
C15 La1 C22 122.43(10) . 7_556
C15 La1 La1 135.13(8) . 7_556
C22 La1 La1 59.26(7) 7_556 7_556
O1 La1 C15 71.05(10) . .
O1 La1 C22 72.81(9) . 7_556
O1 La1 O3 70.36(9) . .
O1 La1 O4 79.37(9) . .
O1 La1 O5 71.71(8) . 7_556
O1 La1 O7 75.28(9) . .
O1 La1 O9 135.40(10) . .
O1 La1 La1 67.51(6) . 7_556
O2 La1 C15 155.16(10) 7_556 .
O2 La1 C22 77.35(10) 7_556 7_556
O2 La1 O1 133.00(9) 7_556 .
O2 La1 O3 143.06(9) 7_556 .
O2 La1 O4 144.23(9) 7_556 .
O2 La1 O5 66.09(9) 7_556 7_556
O2 La1 O7 91.53(10) 7_556 .
O2 La1 O9 70.52(10) 7_556 .
O2 La1 La1 66.16(6) 7_556 7_556
O3 La1 C15 25.23(10) . .
O3 La1 C22 138.78(9) . 7_556
O3 La1 O5 141.41(8) . 7_556
O3 La1 La1 119.59(7) . 7_556
O4 La1 C15 25.42(10) . .
O4 La1 C22 105.03(9) . 7_556
O4 La1 O3 50.46(9) . .
O4 La1 O5 127.54(9) . 7_556
O4 La1 O7 82.06(9) . .
O4 La1 La1 146.12(7) . 7_556
O5 La1 C15 138.13(9) 7_556 .
O5 La1 C15 112.28(10) . .
O5 La1 C22 97.31(9) . 7_556
O5 La1 C22 24.87(9) 7_556 7_556
O5 La1 O1 72.55(8) . .
O5 La1 O2 76.27(9) . 7_556
O5 La1 O3 88.84(9) . .
O5 La1 O4 136.80(8) . .
O5 La1 O5 73.22(9) . 7_556
O5 La1 O7 120.08(8) . .
O5 La1 O9 81.03(11) . .
O5 La1 La1 38.30(6) . 7_556
O5 La1 La1 34.92(5) 7_556 7_556
O7 La1 C15 102.76(10) . .
O7 La1 C22 24.19(9) . 7_556
O7 La1 O3 124.83(8) . .
O7 La1 O5 49.02(8) . 7_556
O7 La1 La1 82.83(6) . 7_556
O8 La1 C15 92.17(12) . .
O8 La1 C22 88.51(11) . 7_556
O8 La1 O1 140.60(10) . .
O8 La1 O2 72.08(10) . 7_556
O8 La1 O3 108.77(11) . .
O8 La1 O4 72.31(10) . .
O8 La1 O5 104.85(11) . 7_556
O8 La1 O5 145.69(10) . .
O8 La1 O7 74.17(11) . .
O8 La1 O9 76.26(12) . .
O8 La1 La1 131.28(9) . 7_556
O9 La1 C15 87.38(10) . .
O9 La1 C22 147.32(9) . 7_556
O9 La1 O3 73.89(9) . .
O9 La1 O4 97.71(11) . .
O9 La1 O5 133.44(9) . 7_556
O9 La1 O7 149.00(10) . .
O9 La1 La1 110.61(9) . 7_556

loop_
_geom_bond_atom_site_label_1
_geom_bond_atom_site_label_2
_geom_bond_distance
_geom_bond_site_symmetry_2
C1 C2 1.511(5) .
C1 O1 1.250(5) .
C1 O2 1.256(4) .
C2 C3 1.391(5) .
C2 C7 1.386(5) .
C3 C4 1.395(5) .
C4 C5 1.395(5) .
C4 C22 1.494(5) 6
C5 C6 1.377(5) .
C6 C7 1.393(5) .
C6 C8 1.512(5) .
C8 O10 1.437(5) .
C9 C10 1.377(6) .
C9 C14 1.388(7) .
C9 O10 1.370(5) .
C10 C11 1.387(5) .
C11 C12 1.370(6) .
C12 C13 1.381(6) .
C12 C15 1.502(5) 2_655
C13 C14 1.377(7) .
C15 O3 1.252(5) .
C15 O4 1.263(5) .
C15 La1 2.935(4) .
C16 N1 1.311(6) .
C16 O9 1.233(6) .
C17 N1 1.448(8) .
C18 N1 1.466(7) .
C19 N2 1.209(8) .
C19 O8 1.118(8) .
C20 N2 1.492(12) .
C21 N2 1.392(10) .
C22 O5 1.273(4) .
C22 O7 1.249(4) 7_556
C22 La1 3.025(4) 7_556
O1 La1 2.498(3) .
O2 La1 2.493(3) 7_556
O3 La1 2.604(3) .
O4 La1 2.559(3) .
O5 La1 2.493(3) .
O5 La1 2.699(3) 7_556
O7 La1 2.604(3) .
O8 La1 2.477(3) .
O9 La1 2.531(3) .
La1 La1 4.1689(8) 7_556
